data_7720627
loop_
_publ_author_name
'Zhang, Chao'
'Wang, Tingwei'
'Li, Shaoqun'
'Lu, Zujia'
'Li, Cong'
'Xu, Meiqi'
'Zhao, Binshan'
'Yu, Qiyao'
'Zhang, Jianguo'

_publ_section_title
;
 Position-oriented <i>N</i>-methylation engineering: multidimensional
 regulation of energy-safety balance in energetic copper complexes.
;
_journal_issue 14
_journal_name_full 'Dalton transactions (Cambridge, England : 2003)'
_journal_page_first 5591
_journal_page_last 5601
_journal_paper_doi 10.1039/d6dt00365f
_journal_volume 55
_journal_year 2026
_chemical_formula_moiety '2(C5 H8 Cl Cu0.5 N4 O5)'
_chemical_formula_sum 'C10 H16 Cl2 Cu N8 O10'
_chemical_formula_weight 542.75
_space_group_crystal_system orthorhombic
_space_group_IT_number 61
_space_group_name_Hall '-P 2ac 2ab'
_space_group_name_H-M_alt 'P b c a'
_atom_sites_solution_hydrogens geom
_atom_sites_solution_primary direct
_atom_sites_solution_secondary difmap
_audit_creation_date 2025-11-24
_audit_creation_method
;
  Olex2 1.1
  (compiled 2011.02.15 svn.r1672, GUI svn.r3494)
;
_audit_update_record
;
2025-11-24 deposited with the CCDC.	2026-03-09 downloaded from the CCDC.
;
_cell_angle_alpha 90.00
_cell_angle_beta 90.00
_cell_angle_gamma 90.00
_cell_formula_units_Z 4
_cell_length_a 7.2382(4)
_cell_length_b 15.0414(17)
_cell_length_c 18.6792(11)
_cell_measurement_reflns_used 1673
_cell_measurement_temperature 122.10(10)
_cell_measurement_theta_max 66.5190
_cell_measurement_theta_min 5.9040
_cell_volume 2033.7(3)
_computing_cell_refinement
;
CrysAlisPro, Agilent Technologies,
Version 1.171.37.35 (release 13-08-2014 CrysAlis171 .NET)
(compiled Aug 13 2014,18:06:01)
;
_computing_data_collection
;
CrysAlisPro, Agilent Technologies,
Version 1.171.37.35 (release 13-08-2014 CrysAlis171 .NET)
(compiled Aug 13 2014,18:06:01)
;
_computing_data_reduction
;
CrysAlisPro, Agilent Technologies,
Version 1.171.37.35 (release 13-08-2014 CrysAlis171 .NET)
(compiled Aug 13 2014,18:06:01)
;
_computing_molecular_graphics
;
O. V. Dolomanov, L. J. Bourhis, R. J. Gildea, J. A. K. Howard and H. Puschmann,
OLEX2: a complete structure solution, refinement and analysis program.
J. Appl. Cryst. (2009). 42, 339-341.
;
_computing_publication_material
;
O. V. Dolomanov, L. J. Bourhis, R. J. Gildea, J. A. K. Howard and H. Puschmann,
OLEX2: a complete structure solution, refinement and analysis program.
J. Appl. Cryst. (2009). 42, 339-341.
;
_computing_structure_refinement 'SHELXL-97 (Sheldrick, 1997)'
_computing_structure_solution 'A short history of SHELX (Sheldrick, 2007)/Bruker'
_diffrn_ambient_environment N~2~
_diffrn_ambient_temperature 122.10(10)
_diffrn_detector 'CCD plate'
_diffrn_detector_area_resol_mean 16.0971
_diffrn_detector_type Eos
_diffrn_measured_fraction_theta_full 0.9979
_diffrn_measured_fraction_theta_max 0.9809
_diffrn_measurement_details
;
#__ type_ start__ end____ width___ exp.time_
  1 omega  -15.00   54.00   1.0000    1.0000
omega____ theta____ kappa____ phi______ frames
    -       36.7919  -57.0000  -90.0000 69

#__ type_ start__ end____ width___ exp.time_
  2 omega   13.00   62.00   1.0000    1.0000
omega____ theta____ kappa____ phi______ frames
    -       36.7919  -99.0000 -120.0000 49

#__ type_ start__ end____ width___ exp.time_
  3 omega   43.00   70.00   1.0000    3.0000
omega____ theta____ kappa____ phi______ frames
    -       98.5477  -30.0000 -180.0000 27

#__ type_ start__ end____ width___ exp.time_
  4 omega   55.00   86.00   1.0000    3.0000
omega____ theta____ kappa____ phi______ frames
    -       98.5477  -30.0000 -150.0000 31

#__ type_ start__ end____ width___ exp.time_
  5 omega   47.00   81.00   1.0000    3.0000
omega____ theta____ kappa____ phi______ frames
    -       98.5477  -30.0000  -60.0000 34

#__ type_ start__ end____ width___ exp.time_
  6 omega   37.00   81.00   1.0000    3.0000
omega____ theta____ kappa____ phi______ frames
    -       98.5477  -45.0000  -90.0000 44

#__ type_ start__ end____ width___ exp.time_
  7 omega   40.00  125.00   1.0000    3.0000
omega____ theta____ kappa____ phi______ frames
    -       98.5477  -77.0000 -180.0000 85

#__ type_ start__ end____ width___ exp.time_
  8 omega   62.00  101.00   1.0000    1.0000
omega____ theta____ kappa____ phi______ frames
    -       36.7919   77.0000  -30.0000 39

#__ type_ start__ end____ width___ exp.time_
  9 omega  127.00  165.00   1.0000    3.0000
omega____ theta____ kappa____ phi______ frames
    -       98.5477  125.0000 -180.0000 38

#__ type_ start__ end____ width___ exp.time_
 10 omega   12.00   42.00   1.0000    1.0000
omega____ theta____ kappa____ phi______ frames
    -       36.7919   77.0000  -30.0000 30

#__ type_ start__ end____ width___ exp.time_
 11 omega   67.00  102.00   1.0000    1.0000
omega____ theta____ kappa____ phi______ frames
    -       36.7919  178.0000  150.0000 35
;
_diffrn_measurement_device 'four-circle diffractometer'
_diffrn_measurement_device_type 'Xcalibur, Eos, Gemini'
_diffrn_measurement_method '\w scans'
_diffrn_orient_matrix_UB_11 0.1717820000
_diffrn_orient_matrix_UB_12 0.0374615000
_diffrn_orient_matrix_UB_13 -0.0381653000
_diffrn_orient_matrix_UB_21 0.1004536000
_diffrn_orient_matrix_UB_22 0.0077182000
_diffrn_orient_matrix_UB_23 0.0724884000
_diffrn_orient_matrix_UB_31 0.0761799000
_diffrn_orient_matrix_UB_32 -0.0949480000
_diffrn_orient_matrix_UB_33 -0.0094522000
_diffrn_radiation_monochromator graphite
_diffrn_radiation_probe x-ray
_diffrn_radiation_type 'Cu K\a'
_diffrn_radiation_wavelength 1.54184
_diffrn_reflns_av_R_equivalents 0.0467
_diffrn_reflns_av_unetI/netI 0.0451
_diffrn_reflns_limit_h_max 8
_diffrn_reflns_limit_h_min -7
_diffrn_reflns_limit_k_max 10
_diffrn_reflns_limit_k_min -17
_diffrn_reflns_limit_l_max 13
_diffrn_reflns_limit_l_min -21
_diffrn_reflns_number 4088
_diffrn_reflns_theta_full 66.31
_diffrn_reflns_theta_max 66.31
_diffrn_reflns_theta_min 4.73
_diffrn_source 'Enhance (Cu) X-ray Source'
_exptl_absorpt_coefficient_mu 4.580
_exptl_absorpt_correction_T_max 1.00000
_exptl_absorpt_correction_T_min 0.37989
_exptl_absorpt_correction_type multi-scan
_exptl_absorpt_process_details
;
CrysAlisPro, Agilent Technologies,
Version 1.171.37.35 (release 13-08-2014 CrysAlis171 .NET)
(compiled Aug 13 2014,18:06:01)
Empirical absorption correction using spherical harmonics,
 implemented in SCALE3 ABSPACK scaling algorithm.
;
_exptl_crystal_colour blue
_exptl_crystal_density_diffrn 1.773
_exptl_crystal_density_method 'not measured'
_exptl_crystal_description block
_exptl_crystal_F_000 1100
_exptl_crystal_size_max 0.33
_exptl_crystal_size_mid 0.32
_exptl_crystal_size_min 0.02
_refine_diff_density_max 0.459
_refine_diff_density_min -0.527
_refine_diff_density_rms 0.108
_refine_ls_extinction_method none
_refine_ls_goodness_of_fit_ref 1.059
_refine_ls_hydrogen_treatment mixed
_refine_ls_matrix_type full
_refine_ls_number_parameters 143
_refine_ls_number_reflns 1755
_refine_ls_number_restraints 0
_refine_ls_restrained_S_all 1.059
_refine_ls_R_factor_all 0.0488
_refine_ls_R_factor_gt 0.0426
_refine_ls_shift/su_max 0.000
_refine_ls_shift/su_mean 0.000
_refine_ls_structure_factor_coef Fsqd
_refine_ls_weighting_details 'calc w=1/[\s^2^(Fo^2^)+(0.0753P)^2^+0.0000P] where P=(Fo^2^+2Fc^2^)/3'
_refine_ls_weighting_scheme calc
_refine_ls_wR_factor_gt 0.1186
_refine_ls_wR_factor_ref 0.1261
_reflns_number_gt 1495
_reflns_number_total 1755
_reflns_threshold_expression >2sigma(I)
_cod_data_source_file d6dt00365f2.cif
_cod_data_source_block exp_10259
_cod_depositor_comments 'Adding full bibliography for 7720626--7720629.cif.'
_cod_database_code 7720627
_reflns_odcompleteness_completeness 99.79
_reflns_odcompleteness_iscentric 1
_reflns_odcompleteness_theta 61.93

loop_
_space_group_symop_id
_space_group_symop_operation_xyz
1 'x, y, z'
2 '-x+1/2, -y, z+1/2'
3 'x+1/2, -y+1/2, -z'
4 '-x, y+1/2, -z+1/2'
5 '-x, -y, -z'
6 'x-1/2, y, -z-1/2'
7 '-x-1/2, y-1/2, z'
8 'x, -y-1/2, z-1/2'

loop_
_atom_site_label
_atom_site_type_symbol
_atom_site_fract_x
_atom_site_fract_y
_atom_site_fract_z
_atom_site_U_iso_or_equiv
_atom_site_adp_type
_atom_site_occupancy
_atom_site_symmetry_multiplicity
_atom_site_calc_flag
_atom_site_refinement_flags
_atom_site_disorder_assembly
_atom_site_disorder_group
Cu1 Cu 0.0000 1.0000 0.0000 0.0129(2) Uani 1 2 d S . .
Cl1 Cl -0.38158(10) 0.87345(4) -0.04835(4) 0.0157(2) Uani 1 1 d . . .
O1 O -0.0017(3) 0.99542(12) 0.10495(12) 0.0150(5) Uani 1 1 d . . .
N4 N 0.1058(4) 0.87789(16) 0.00829(13) 0.0132(5) Uani 1 1 d . . .
H4A H 0.0294 0.8370 -0.0132 0.016 Uiso 1 1 calc R . .
H4B H 0.2200 0.8752 -0.0132 0.016 Uiso 1 1 calc R . .
O2 O -0.3085(3) 0.93930(16) 0.00004(13) 0.0288(6) Uani 1 1 d . . .
O5 O -0.2328(3) 0.81737(13) -0.07347(12) 0.0210(5) Uani 1 1 d . . .
O4 O -0.5110(3) 0.81919(19) -0.00990(18) 0.0412(8) Uani 1 1 d . . .
N3 N 0.1207(4) 0.86052(16) 0.08249(14) 0.0177(6) Uani 1 1 d . . .
H3 H 0.1665 0.8101 0.0984 0.021 Uiso 1 1 calc R . .
O3 O -0.4716(5) 0.9144(2) -0.10659(17) 0.0583(10) Uani 1 1 d . . .
C4 C 0.0627(4) 0.92346(19) 0.12746(16) 0.0148(6) Uani 1 1 d . . .
N2 N 0.1332(4) 0.82160(18) 0.22431(14) 0.0203(6) Uani 1 1 d . . .
N1 N 0.1331(4) 0.82581(18) 0.29552(14) 0.0224(6) Uani 1 1 d . . .
C2 C 0.0404(5) 0.9584(2) 0.26281(17) 0.0195(7) Uani 1 1 d . . .
H2 H -0.0012 1.0183 0.2626 0.023 Uiso 1 1 calc R . .
C3 C 0.0759(4) 0.9036(2) 0.20406(16) 0.0166(6) Uani 1 1 d . . .
C1 C 0.0797(5) 0.9058(2) 0.32108(18) 0.0241(7) Uani 1 1 d . . .
H1 H 0.0709 0.9225 0.3700 0.029 Uiso 1 1 calc R . .
C5 C 0.1841(6) 0.7468(2) 0.3371(2) 0.0342(9) Uani 1 1 d . . .
H5A H 0.0818 0.7041 0.3363 0.051 Uiso 1 1 calc R . .
H5B H 0.2101 0.7641 0.3866 0.051 Uiso 1 1 calc R . .
H5C H 0.2943 0.7194 0.3161 0.051 Uiso 1 1 calc R . .

loop_
_atom_site_aniso_label
_atom_site_aniso_U_11
_atom_site_aniso_U_22
_atom_site_aniso_U_33
_atom_site_aniso_U_23
_atom_site_aniso_U_13
_atom_site_aniso_U_12
Cu1 0.0204(4) 0.0074(4) 0.0110(4) -0.0011(2) 0.0005(2) 0.0013(2)
Cl1 0.0205(4) 0.0079(4) 0.0187(4) 0.0000(2) -0.0050(3) -0.0004(3)
O1 0.0240(13) 0.0111(11) 0.0100(11) -0.0012(7) 0.0004(8) 0.0026(8)
N4 0.0181(13) 0.0106(12) 0.0108(12) -0.0032(9) -0.0005(10) 0.0000(10)
O2 0.0224(13) 0.0317(14) 0.0324(14) -0.0202(10) 0.0060(11) -0.0085(11)
O5 0.0225(12) 0.0134(10) 0.0272(12) -0.0046(9) 0.0015(10) -0.0048(9)
O4 0.0248(15) 0.0167(13) 0.082(2) 0.0004(13) 0.0241(14) -0.0012(10)
N3 0.0310(15) 0.0099(11) 0.0121(13) 0.0017(9) -0.0023(11) 0.0059(10)
O3 0.095(3) 0.0440(18) 0.0361(17) -0.0031(14) -0.0313(18) 0.0365(18)
C4 0.0142(14) 0.0117(13) 0.0185(15) -0.0019(11) -0.0029(12) -0.0023(12)
N2 0.0264(15) 0.0186(13) 0.0158(13) 0.0028(10) -0.0021(11) -0.0009(11)
N1 0.0251(15) 0.0245(14) 0.0175(13) 0.0081(11) -0.0022(12) 0.0000(12)
C2 0.0210(15) 0.0218(16) 0.0159(16) -0.0004(12) -0.0015(14) -0.0008(13)
C3 0.0178(15) 0.0163(14) 0.0158(15) 0.0014(12) -0.0015(12) 0.0009(13)
C1 0.0265(17) 0.0309(18) 0.0149(15) -0.0016(13) 0.0007(14) -0.0031(15)
C5 0.046(2) 0.0322(19) 0.0243(19) 0.0138(15) -0.0025(17) 0.0031(17)

loop_
_atom_type_symbol
_atom_type_description
_atom_type_scat_dispersion_real
_atom_type_scat_dispersion_imag
_atom_type_scat_source
C C 0.0181 0.0091 'International Tables Vol C Tables 4.2.6.8 and 6.1.1.4'
H H 0.0000 0.0000 'International Tables Vol C Tables 4.2.6.8 and 6.1.1.4'
Cl Cl 0.3639 0.7018 'International Tables Vol C Tables 4.2.6.8 and 6.1.1.4'
Cu Cu -1.9646 0.5888 'International Tables Vol C Tables 4.2.6.8 and 6.1.1.4'
N N 0.0311 0.0180 'International Tables Vol C Tables 4.2.6.8 and 6.1.1.4'
O O 0.0492 0.0322 'International Tables Vol C Tables 4.2.6.8 and 6.1.1.4'

loop_
_geom_angle_atom_site_label_1
_geom_angle_atom_site_label_2
_geom_angle_atom_site_label_3
_geom_angle
_geom_angle_site_symmetry_1
_geom_angle_site_symmetry_3
_geom_angle_publ_flag
O1 Cu1 O1 180.00(11) . 5_575 ?
O1 Cu1 N4 83.83(9) . . ?
O1 Cu1 N4 96.17(9) 5_575 . ?
O1 Cu1 N4 96.17(9) . 5_575 ?
O1 Cu1 N4 83.83(9) 5_575 5_575 ?
O1 Cu1 O2 88.89(8) . . ?
O1 Cu1 O2 91.11(8) 5_575 . ?
O1 Cu1 O2 88.89(8) 5_575 5_575 ?
O1 Cu1 O2 91.11(8) . 5_575 ?
N4 Cu1 N4 180.00(14) 5_575 . ?
N4 Cu1 O2 89.61(10) 5_575 . ?
N4 Cu1 O2 90.39(10) . . ?
N4 Cu1 O2 90.39(10) 5_575 5_575 ?
N4 Cu1 O2 89.61(10) . 5_575 ?
O2 Cu1 O2 180.0 5_575 . ?
O2 Cl1 O5 109.33(14) . . ?
O4 Cl1 O2 108.47(17) . . ?
O4 Cl1 O5 108.46(14) . . ?
O3 Cl1 O2 110.71(17) . . ?
O3 Cl1 O5 110.39(17) . . ?
O3 Cl1 O4 109.4(2) . . ?
C4 O1 Cu1 111.33(19) . . ?
Cu1 N4 H4A 110.5 . . ?
Cu1 N4 H4B 110.5 . . ?
H4A N4 H4B 108.7 . . ?
N3 N4 Cu1 105.98(16) . . ?
N3 N4 H4A 110.5 . . ?
N3 N4 H4B 110.5 . . ?
Cl1 O2 Cu1 126.85(13) . . ?
N4 N3 H3 121.2 . . ?
C4 N3 N4 117.5(2) . . ?
C4 N3 H3 121.2 . . ?
O1 C4 N3 121.3(3) . . ?
O1 C4 C3 121.9(3) . . ?
N3 C4 C3 116.7(3) . . ?
N1 N2 C3 103.6(3) . . ?
N2 N1 C1 113.3(3) . . ?
N2 N1 C5 119.4(3) . . ?
C1 N1 C5 127.3(3) . . ?
C3 C2 H2 127.9 . . ?
C1 C2 H2 127.9 . . ?
C1 C2 C3 104.2(3) . . ?
N2 C3 C4 118.6(3) . . ?
N2 C3 C2 112.0(3) . . ?
C2 C3 C4 129.4(3) . . ?
N1 C1 C2 107.0(3) . . ?
N1 C1 H1 126.5 . . ?
C2 C1 H1 126.5 . . ?
N1 C5 H5A 109.5 . . ?
N1 C5 H5B 109.5 . . ?
N1 C5 H5C 109.5 . . ?
H5A C5 H5B 109.5 . . ?
H5A C5 H5C 109.5 . . ?
H5B C5 H5C 109.5 . . ?

loop_
_geom_bond_atom_site_label_1
_geom_bond_atom_site_label_2
_geom_bond_distance
_geom_bond_site_symmetry_2
_geom_bond_publ_flag
Cu1 O1 1.962(2) 5_575 ?
Cu1 O1 1.962(2) . ?
Cu1 N4 1.996(2) . ?
Cu1 N4 1.996(2) 5_575 ?
Cu1 O2 2.412(2) . ?
Cu1 O2 2.412(2) 5_575 ?
Cl1 O2 1.442(2) . ?
Cl1 O5 1.446(2) . ?
Cl1 O4 1.435(3) . ?
Cl1 O3 1.410(3) . ?
O1 C4 1.251(4) . ?
N4 H4A 0.9200 . ?
N4 H4B 0.9200 . ?
N4 N3 1.414(4) . ?
N3 H3 0.8800 . ?
N3 C4 1.333(4) . ?
C4 C3 1.465(4) . ?
N2 N1 1.332(4) . ?
N2 C3 1.355(4) . ?
N1 C1 1.351(5) . ?
N1 C5 1.466(4) . ?
C2 H2 0.9500 . ?
C2 C3 1.396(4) . ?
C2 C1 1.375(5) . ?
C1 H1 0.9500 . ?
C5 H5A 0.9800 . ?
C5 H5B 0.9800 . ?
C5 H5C 0.9800 . ?

loop_
_geom_torsion_atom_site_label_1
_geom_torsion_atom_site_label_2
_geom_torsion_atom_site_label_3
_geom_torsion_atom_site_label_4
_geom_torsion
_geom_torsion_site_symmetry_1
_geom_torsion_site_symmetry_2
_geom_torsion_site_symmetry_3
_geom_torsion_site_symmetry_4
_geom_torsion_publ_flag
Cu1 O1 C4 N3 -0.7(4) . . . . ?
Cu1 O1 C4 C3 -179.8(2) . . . . ?
Cu1 N4 N3 C4 1.1(3) . . . . ?
O1 Cu1 O1 C4 111(2) 5_575 . . . ?
O1 Cu1 N4 N3 -1.08(18) . . . . ?
O1 Cu1 N4 N3 178.92(18) 5_575 . . . ?
O1 Cu1 O2 Cl1 -139.87(19) . . . . ?
O1 Cu1 O2 Cl1 40.13(19) 5_575 . . . ?
O1 C4 C3 N2 174.8(3) . . . . ?
O1 C4 C3 C2 -6.6(6) . . . . ?
N4 Cu1 O1 C4 1.0(2) . . . . ?
N4 Cu1 O1 C4 -179.0(2) 5_575 . . . ?
N4 Cu1 N4 N3 -132(100) 5_575 . . . ?
N4 Cu1 O2 Cl1 123.9(2) 5_575 . . . ?
N4 Cu1 O2 Cl1 -56.1(2) . . . . ?
N4 N3 C4 O1 -0.3(4) . . . . ?
N4 N3 C4 C3 178.8(3) . . . . ?
O2 Cu1 O1 C4 -88.5(2) 5_575 . . . ?
O2 Cu1 O1 C4 91.5(2) . . . . ?
O2 Cu1 N4 N3 -89.92(18) . . . . ?
O2 Cu1 N4 N3 90.08(18) 5_575 . . . ?
O2 Cu1 O2 Cl1 38(8) 5_575 . . . ?
O5 Cl1 O2 Cu1 28.0(2) . . . . ?
O4 Cl1 O2 Cu1 146.05(18) . . . . ?
N3 C4 C3 N2 -4.4(5) . . . . ?
N3 C4 C3 C2 174.3(3) . . . . ?
O3 Cl1 O2 Cu1 -93.9(2) . . . . ?
N2 N1 C1 C2 0.4(4) . . . . ?
N1 N2 C3 C4 178.9(3) . . . . ?
N1 N2 C3 C2 0.0(4) . . . . ?
C3 N2 N1 C1 -0.2(4) . . . . ?
C3 N2 N1 C5 178.4(3) . . . . ?
C3 C2 C1 N1 -0.3(4) . . . . ?
C1 C2 C3 C4 -178.5(3) . . . . ?
C1 C2 C3 N2 0.2(4) . . . . ?
C5 N1 C1 C2 -178.1(3) . . . . ?
